data_7131457
loop_
_publ_author_name
'Molla, Sabir A.'
'Ghosh, Debasish'
'Basak, Ankur'
'Khamarui, Saikat'
'Maiti, Dilip K.'

_publ_section_title
;
 Cu(I)-catalysed cross-coupling reaction of <i>in situ</i> generated
 azomethine ylides towards easy construction of fused N-heterocycles.
;
_journal_issue 31
_journal_name_full 'Chemical communications (Cambridge, England)'
_journal_page_first 4664
_journal_page_last 4667
_journal_paper_doi 10.1039/d3cc00660c
_journal_volume 59
_journal_year 2023
_chemical_formula_moiety 'C H Cl3, C21 H17 N3 O5'
_chemical_formula_sum 'C22 H18 Cl3 N3 O5'
_chemical_formula_weight 510.74
_space_group_crystal_system monoclinic
_space_group_IT_number 14
_space_group_name_Hall '-P 2yn'
_space_group_name_H-M_alt 'P 1 21/n 1'
_atom_sites_solution_hydrogens geom
_atom_sites_solution_primary direct
_audit_creation_date 2023-01-13
_audit_creation_method
;
Olex2 1.5
(compiled 2022.04.07 svn.rca3783a0 for OlexSys, GUI svn.r6498)
;
_audit_update_record
;
2023-02-04 deposited with the CCDC.	2023-03-22 downloaded from the CCDC.
;
_cell_angle_alpha 90
_cell_angle_beta 103.417(4)
_cell_angle_gamma 90
_cell_formula_units_Z 4
_cell_length_a 13.558(3)
_cell_length_b 7.3045(19)
_cell_length_c 23.523(6)
_cell_measurement_reflns_used 6851
_cell_measurement_temperature 298(2)
_cell_measurement_theta_max 24.05
_cell_measurement_theta_min 2.76
_cell_volume 2266.0(10)
_computing_cell_refinement 'SAINT V8.38A (Bruker, 2018)'
_computing_data_reduction 'SAINT V8.38A (Bruker, 2018)'
_computing_molecular_graphics 'Olex2 1.5 (Dolomanov et al., 2009)'
_computing_publication_material 'Olex2 1.5 (Dolomanov et al., 2009)'
_computing_structure_refinement 'XL  (Sheldrick, 2008)'
_computing_structure_solution 'SHELXS  (Sheldrick, 2008)'
_diffrn_ambient_temperature 298
_diffrn_measured_fraction_theta_full 1.000
_diffrn_measured_fraction_theta_max 0.993
_diffrn_measurement_device_type 'Bruker APEX-II CCD'
_diffrn_measurement_method '\f and \w scans'
_diffrn_radiation_type MoK\a
_diffrn_radiation_wavelength 0.71073
_diffrn_reflns_av_R_equivalents 0.0641
_diffrn_reflns_av_unetI/netI 0.0283
_diffrn_reflns_Laue_measured_fraction_full 1.000
_diffrn_reflns_Laue_measured_fraction_max 0.993
_diffrn_reflns_limit_h_max 16
_diffrn_reflns_limit_h_min -16
_diffrn_reflns_limit_k_max 8
_diffrn_reflns_limit_k_min -8
_diffrn_reflns_limit_l_max 28
_diffrn_reflns_limit_l_min -28
_diffrn_reflns_number 54251
_diffrn_reflns_point_group_measured_fraction_full 1.000
_diffrn_reflns_point_group_measured_fraction_max 0.993
_diffrn_reflns_theta_full 25.242
_diffrn_reflns_theta_max 25.874
_diffrn_reflns_theta_min 1.593
_diffrn_source_current 30.0
_diffrn_source_power 1.35
_diffrn_source_voltage 45.0
_diffrn_standards_number 0
_exptl_absorpt_coefficient_mu 0.445
_exptl_absorpt_correction_T_max 0.7452
_exptl_absorpt_correction_T_min 0.6713
_exptl_absorpt_correction_type multi-scan
_exptl_absorpt_process_details
;
SADABS-2016/2 (Bruker,2016/2) was used for absorption correction.
wR2(int) was 0.0964 before and 0.0589 after correction.
The Ratio of minimum to maximum transmission is 0.9008.
The \l/2 correction factor is Not present.
;
_exptl_crystal_colour 'clear light brown'
_exptl_crystal_colour_lustre clear
_exptl_crystal_colour_modifier light
_exptl_crystal_colour_primary brown
_exptl_crystal_density_diffrn 1.497
_exptl_crystal_description needle
_exptl_crystal_F_000 1048
_exptl_crystal_size_max 0.31
_exptl_crystal_size_mid 0.1
_exptl_crystal_size_min 0.1
_refine_diff_density_max 0.466
_refine_diff_density_min -0.573
_refine_diff_density_rms 0.053
_refine_ls_extinction_method none
_refine_ls_goodness_of_fit_ref 1.011
_refine_ls_hydrogen_treatment constr
_refine_ls_matrix_type full
_refine_ls_number_parameters 299
_refine_ls_number_reflns 4357
_refine_ls_number_restraints 0
_refine_ls_restrained_S_all 1.011
_refine_ls_R_factor_all 0.0768
_refine_ls_R_factor_gt 0.0492
_refine_ls_shift/su_max 0.001
_refine_ls_shift/su_mean 0.000
_refine_ls_structure_factor_coef Fsqd
_refine_ls_weighting_details 'w=1/[\s^2^(Fo^2^)+(0.0528P)^2^+1.9845P] where P=(Fo^2^+2Fc^2^)/3'
_refine_ls_weighting_scheme calc
_refine_ls_wR_factor_gt 0.1151
_refine_ls_wR_factor_ref 0.1347
_reflns_Friedel_coverage 0.000
_reflns_number_gt 3018
_reflns_number_total 4357
_reflns_threshold_expression 'I > 2\s(I)'
_cod_data_source_file d3cc00660c2.cif
_cod_data_source_block dkmsam0290_0m_a
_cod_depositor_comments 'Adding full bibliography for 7131456--7131457.cif.'
_cod_database_code 7131457
_shelx_shelxl_version_number 2016/6
_shelx_space_group_comment
;
The symmetry employed for this shelxl refinement is uniquely defined
by the following loop, which should always be used as a source of
symmetry information in preference to the above space-group names.
They are only intended as comments.
;
_shelx_estimated_absorpt_t_max 0.957
_shelx_estimated_absorpt_t_min 0.874
_olex2_refinement_description
;
1. Fixed Uiso
 At 1.2 times of:
  All C(H) groups, All C(H,H) groups
 At 1.5 times of:
  All C(H,H,H) groups
2.a Ternary CH refined with riding coordinates:
 C23(H23)
2.b Secondary CH2 refined with riding coordinates:
 C10(H10A,H10B), C11(H11A,H11B), C12(H12A,H12B)
2.c Aromatic/amide H refined with riding coordinates:
 C6(H6), C4(H4), C17(H17), C18(H18), C21(H21), C20(H20), C7(H7), C3(H3)
2.d Idealised Me refined as rotating group:
 C22(H22A,H22B,H22C)
;
_olex2_submission_special_instructions 'No special instructions were received'

loop_
_space_group_symop_operation_xyz
'x, y, z'
'-x+1/2, y+1/2, -z+1/2'
'-x, -y, -z'
'x-1/2, -y-1/2, z-1/2'

loop_
_atom_site_label
_atom_site_type_symbol
_atom_site_fract_x
_atom_site_fract_y
_atom_site_fract_z
_atom_site_U_iso_or_equiv
_atom_site_adp_type
_atom_site_occupancy
_atom_site_site_symmetry_order
_atom_site_calc_flag
_atom_site_refinement_flags_posn
_atom_site_refinement_flags_adp
_atom_site_refinement_flags_occupancy
_atom_site_disorder_assembly
_atom_site_disorder_group
Cl1 Cl 0.80429(6) 0.79856(13) 0.92350(3) 0.0694(3) Uani 1 1 d . . . . .
Cl3 Cl 0.74637(8) 1.0204(2) 0.82062(5) 0.1105(5) Uani 1 1 d . . . . .
Cl2 Cl 0.70273(10) 0.6351(2) 0.81594(5) 0.1185(5) Uani 1 1 d . . . . .
O4 O 0.47517(14) 0.9198(3) 0.80351(8) 0.0554(5) Uani 1 1 d . . . . .
O5 O 0.45815(15) 0.7694(3) 0.53734(8) 0.0611(6) Uani 1 1 d . . . . .
N3 N 0.19102(15) 0.8519(3) 0.83298(8) 0.0371(5) Uani 1 1 d . . . . .
N2 N 0.20773(15) 0.8758(3) 0.74190(9) 0.0407(5) Uani 1 1 d . . . . .
O3 O 0.36269(17) 0.9865(3) 0.92783(9) 0.0677(6) Uani 1 1 d . . . . .
C5 C 0.44547(18) 0.7163(3) 0.90956(10) 0.0350(5) Uani 1 1 d . . . . .
C9 C 0.29282(18) 0.8551(3) 0.83711(10) 0.0361(5) Uani 1 1 d . . . . .
C14 C 0.30217(18) 0.8695(3) 0.77990(10) 0.0363(5) Uani 1 1 d . . . . .
C16 C 0.41170(18) 0.8617(3) 0.70318(10) 0.0375(6) Uani 1 1 d . . . . .
O1 O 0.73190(18) 0.3262(4) 1.00122(13) 0.0935(9) Uani 1 1 d . . . . .
C6 C 0.43307(19) 0.5502(4) 0.88044(10) 0.0411(6) Uani 1 1 d . . . . .
H6 H 0.377422 0.532557 0.849338 0.049 Uiso 1 1 calc R U . . .
C15 C 0.40060(18) 0.8869(4) 0.76399(11) 0.0397(6) Uani 1 1 d . . . . .
N1 N 0.6593(2) 0.2950(5) 0.96065(13) 0.0696(8) Uani 1 1 d . . . . .
C13 C 0.14382(19) 0.8643(3) 0.77596(11) 0.0392(6) Uani 1 1 d . . . . .
C8 C 0.36810(19) 0.8636(4) 0.89410(10) 0.0398(6) Uani 1 1 d . . . . .
C4 C 0.52920(19) 0.7434(4) 0.95577(10) 0.0423(6) Uani 1 1 d . . . . .
H4 H 0.537917 0.854822 0.975413 0.051 Uiso 1 1 calc R U . . .
C17 C 0.33425(19) 0.8037(4) 0.65656(11) 0.0405(6) Uani 1 1 d . . . . .
H17 H 0.269785 0.782626 0.662577 0.049 Uiso 1 1 calc R U . . .
C18 C 0.3519(2) 0.7773(4) 0.60202(11) 0.0440(6) Uani 1 1 d . . . . .
H18 H 0.299241 0.739713 0.571397 0.053 Uiso 1 1 calc R U . . .
C2 C 0.58410(19) 0.4425(4) 0.94277(11) 0.0447(6) Uani 1 1 d . . . . .
C19 C 0.4482(2) 0.8065(4) 0.59223(11) 0.0421(6) Uani 1 1 d . . . . .
C21 C 0.50708(19) 0.8913(4) 0.69217(11) 0.0426(6) Uani 1 1 d . . . . .
H21 H 0.559768 0.929686 0.722630 0.051 Uiso 1 1 calc R U . . .
C20 C 0.5259(2) 0.8654(4) 0.63751(11) 0.0448(6) Uani 1 1 d . . . . .
H20 H 0.590125 0.887405 0.631247 0.054 Uiso 1 1 calc R U . . .
C10 C 0.12267(19) 0.8193(4) 0.87169(12) 0.0444(6) Uani 1 1 d . . . . .
H10A H 0.138050 0.899456 0.905479 0.053 Uiso 1 1 calc R U . . .
H10B H 0.125560 0.693013 0.884678 0.053 Uiso 1 1 calc R U . . .
C7 C 0.5023(2) 0.4108(4) 0.89699(11) 0.0486(7) Uani 1 1 d . . . . .
H7 H 0.493820 0.298619 0.877776 0.058 Uiso 1 1 calc R U . . .
C3 C 0.59890(19) 0.6060(4) 0.97242(11) 0.0472(7) Uani 1 1 d . . . . .
H3 H 0.655125 0.623150 1.003204 0.057 Uiso 1 1 calc R U . . .
C11 C 0.0188(2) 0.8653(4) 0.83126(12) 0.0497(7) Uani 1 1 d . . . . .
H11A H -0.031718 0.777020 0.836620 0.060 Uiso 1 1 calc R U . . .
H11B H -0.003054 0.986291 0.840153 0.060 Uiso 1 1 calc R U . . .
C12 C 0.03164(19) 0.8586(4) 0.76789(12) 0.0493(7) Uani 1 1 d . . . . .
H12A H 0.003436 0.746868 0.748425 0.059 Uiso 1 1 calc R U . . .
H12B H -0.000362 0.963065 0.745534 0.059 Uiso 1 1 calc R U . . .
O2 O 0.6434(3) 0.1489(5) 0.93555(14) 0.1179(12) Uani 1 1 d . . . . .
C23 C 0.7143(2) 0.8328(5) 0.85828(13) 0.0615(8) Uani 1 1 d . . . . .
H23 H 0.648785 0.857557 0.867609 0.074 Uiso 1 1 calc R U . . .
C22 C 0.5577(3) 0.7785(6) 0.52608(14) 0.0723(10) Uani 1 1 d . . . . .
H22A H 0.554275 0.744751 0.486223 0.108 Uiso 1 1 calc R U . . .
H22B H 0.602066 0.695832 0.551714 0.108 Uiso 1 1 calc R U . . .
H22C H 0.583371 0.901056 0.532770 0.108 Uiso 1 1 calc R U . . .

loop_
_atom_site_aniso_label
_atom_site_aniso_U_11
_atom_site_aniso_U_22
_atom_site_aniso_U_33
_atom_site_aniso_U_23
_atom_site_aniso_U_13
_atom_site_aniso_U_12
Cl1 0.0571(5) 0.0915(6) 0.0549(5) 0.0060(4) 0.0037(4) 0.0045(4)
Cl3 0.0785(7) 0.1480(11) 0.0947(7) 0.0555(7) -0.0007(5) -0.0260(7)
Cl2 0.1009(9) 0.1346(11) 0.1039(9) -0.0526(8) -0.0093(7) 0.0122(8)
O4 0.0373(10) 0.0860(15) 0.0382(10) 0.0056(10) -0.0006(8) -0.0104(10)
O5 0.0527(12) 0.0885(16) 0.0444(11) -0.0058(11) 0.0163(9) 0.0005(11)
N3 0.0341(11) 0.0402(12) 0.0364(11) 0.0030(9) 0.0070(9) 0.0039(9)
N2 0.0336(11) 0.0496(13) 0.0356(11) 0.0088(9) 0.0014(9) 0.0056(10)
O3 0.0702(14) 0.0688(14) 0.0542(12) -0.0238(11) -0.0056(10) 0.0207(11)
C5 0.0341(13) 0.0421(14) 0.0272(11) 0.0009(10) 0.0041(10) -0.0003(11)
C9 0.0318(13) 0.0382(13) 0.0360(13) 0.0028(10) 0.0032(10) 0.0036(10)
C14 0.0326(13) 0.0404(14) 0.0332(12) 0.0055(10) 0.0020(10) 0.0032(10)
C16 0.0336(13) 0.0390(13) 0.0382(13) 0.0064(11) 0.0051(10) 0.0012(11)
O1 0.0509(14) 0.118(2) 0.103(2) 0.0345(17) 0.0008(14) 0.0296(14)
C6 0.0404(14) 0.0479(15) 0.0307(12) -0.0021(11) -0.0005(10) 0.0001(12)
C15 0.0348(13) 0.0451(14) 0.0364(13) 0.0075(11) 0.0027(11) -0.0013(11)
N1 0.0603(18) 0.084(2) 0.0666(18) 0.0218(16) 0.0195(15) 0.0297(16)
C13 0.0352(13) 0.0420(14) 0.0373(13) 0.0050(11) 0.0020(11) 0.0053(11)
C8 0.0387(14) 0.0472(15) 0.0323(12) -0.0032(11) 0.0055(10) 0.0012(11)
C4 0.0372(14) 0.0516(16) 0.0342(13) -0.0021(11) 0.0007(11) -0.0047(12)
C17 0.0321(13) 0.0459(15) 0.0425(14) 0.0052(11) 0.0064(11) -0.0014(11)
C18 0.0401(15) 0.0505(16) 0.0379(13) 0.0007(12) 0.0016(11) 0.0021(12)
C2 0.0393(14) 0.0570(17) 0.0398(14) 0.0118(13) 0.0134(11) 0.0109(13)
C19 0.0456(15) 0.0427(14) 0.0383(14) 0.0044(11) 0.0103(11) 0.0045(12)
C21 0.0363(14) 0.0474(15) 0.0409(14) 0.0016(11) 0.0021(11) -0.0028(12)
C20 0.0379(14) 0.0487(16) 0.0493(15) 0.0040(12) 0.0133(12) -0.0021(12)
C10 0.0448(15) 0.0443(15) 0.0464(15) 0.0015(12) 0.0154(12) 0.0019(12)
C7 0.0568(17) 0.0461(16) 0.0418(15) -0.0021(12) 0.0090(13) 0.0076(13)
C3 0.0295(13) 0.0690(19) 0.0386(14) 0.0069(13) -0.0011(11) -0.0021(13)
C11 0.0385(15) 0.0470(16) 0.0653(18) -0.0042(14) 0.0154(13) 0.0022(12)
C12 0.0355(14) 0.0528(17) 0.0568(17) 0.0051(13) 0.0052(12) 0.0054(12)
O2 0.140(3) 0.090(2) 0.114(2) -0.0070(19) 0.009(2) 0.065(2)
C23 0.0417(16) 0.085(2) 0.0562(18) 0.0005(16) 0.0080(13) -0.0002(16)
C22 0.062(2) 0.102(3) 0.061(2) -0.0010(19) 0.0295(17) 0.0095(19)

loop_
_atom_type_symbol
_atom_type_description
_atom_type_scat_dispersion_real
_atom_type_scat_dispersion_imag
_atom_type_scat_source
C C 0.0033 0.0016 'International Tables Vol C Tables 4.2.6.8 and 6.1.1.4'
H H 0.0000 0.0000 'International Tables Vol C Tables 4.2.6.8 and 6.1.1.4'
Cl Cl 0.1484 0.1585 'International Tables Vol C Tables 4.2.6.8 and 6.1.1.4'
N N 0.0061 0.0033 'International Tables Vol C Tables 4.2.6.8 and 6.1.1.4'
O O 0.0106 0.0060 'International Tables Vol C Tables 4.2.6.8 and 6.1.1.4'

loop_
_geom_angle_atom_site_label_1
_geom_angle_atom_site_label_2
_geom_angle_atom_site_label_3
_geom_angle
_geom_angle_site_symmetry_1
_geom_angle_site_symmetry_3
_geom_angle_publ_flag
C19 O5 C22 118.1(2) . . ?
C9 N3 C10 137.5(2) . . ?
C13 N3 C9 108.0(2) . . ?
C13 N3 C10 114.0(2) . . ?
C13 N2 C14 104.3(2) . . ?
C6 C5 C8 121.0(2) . . ?
C6 C5 C4 119.6(2) . . ?
C4 C5 C8 119.3(2) . . ?
N3 C9 C14 104.59(19) . . ?
N3 C9 C8 122.6(2) . . ?
C14 C9 C8 132.5(2) . . ?
N2 C14 C9 110.6(2) . . ?
N2 C14 C15 126.2(2) . . ?
C9 C14 C15 123.1(2) . . ?
C17 C16 C15 124.6(2) . . ?
C21 C16 C15 117.8(2) . . ?
C21 C16 C17 117.5(2) . . ?
C5 C6 H6 119.6 . . ?
C7 C6 C5 120.8(2) . . ?
C7 C6 H6 119.6 . . ?
O4 C15 C14 117.4(2) . . ?
O4 C15 C16 120.3(2) . . ?
C14 C15 C16 122.3(2) . . ?
O1 N1 C2 117.7(3) . . ?
O2 N1 O1 124.3(3) . . ?
O2 N1 C2 118.0(3) . . ?
N3 C13 C12 111.1(2) . . ?
N2 C13 N3 112.5(2) . . ?
N2 C13 C12 136.4(2) . . ?
O3 C8 C5 121.5(2) . . ?
O3 C8 C9 119.2(2) . . ?
C9 C8 C5 119.2(2) . . ?
C5 C4 H4 119.9 . . ?
C3 C4 C5 120.1(3) . . ?
C3 C4 H4 119.9 . . ?
C16 C17 H17 119.5 . . ?
C18 C17 C16 121.0(2) . . ?
C18 C17 H17 119.5 . . ?
C17 C18 H18 119.8 . . ?
C17 C18 C19 120.4(2) . . ?
C19 C18 H18 119.8 . . ?
C7 C2 N1 118.6(3) . . ?
C3 C2 N1 118.7(3) . . ?
C3 C2 C7 122.7(2) . . ?
O5 C19 C18 115.5(2) . . ?
O5 C19 C20 124.7(2) . . ?
C20 C19 C18 119.7(2) . . ?
C16 C21 H21 118.9 . . ?
C20 C21 C16 122.1(2) . . ?
C20 C21 H21 118.9 . . ?
C19 C20 H20 120.4 . . ?
C21 C20 C19 119.2(2) . . ?
C21 C20 H20 120.4 . . ?
N3 C10 H10A 111.5 . . ?
N3 C10 H10B 111.5 . . ?
N3 C10 C11 101.6(2) . . ?
H10A C10 H10B 109.3 . . ?
C11 C10 H10A 111.5 . . ?
C11 C10 H10B 111.5 . . ?
C6 C7 H7 121.0 . . ?
C2 C7 C6 118.0(3) . . ?
C2 C7 H7 121.0 . . ?
C4 C3 C2 118.8(2) . . ?
C4 C3 H3 120.6 . . ?
C2 C3 H3 120.6 . . ?
C10 C11 H11A 110.3 . . ?
C10 C11 H11B 110.3 . . ?
H11A C11 H11B 108.5 . . ?
C12 C11 C10 107.3(2) . . ?
C12 C11 H11A 110.3 . . ?
C12 C11 H11B 110.3 . . ?
C13 C12 C11 102.5(2) . . ?
C13 C12 H12A 111.3 . . ?
C13 C12 H12B 111.3 . . ?
C11 C12 H12A 111.3 . . ?
C11 C12 H12B 111.3 . . ?
H12A C12 H12B 109.2 . . ?
Cl1 C23 H23 108.4 . . ?
Cl3 C23 Cl1 110.77(18) . . ?
Cl3 C23 H23 108.4 . . ?
Cl2 C23 Cl1 109.66(19) . . ?
Cl2 C23 Cl3 111.22(18) . . ?
Cl2 C23 H23 108.4 . . ?
O5 C22 H22A 109.5 . . ?
O5 C22 H22B 109.5 . . ?
O5 C22 H22C 109.5 . . ?
H22A C22 H22B 109.5 . . ?
H22A C22 H22C 109.5 . . ?
H22B C22 H22C 109.5 . . ?

loop_
_geom_bond_atom_site_label_1
_geom_bond_atom_site_label_2
_geom_bond_distance
_geom_bond_site_symmetry_2
_geom_bond_publ_flag
Cl1 C23 1.742(3) . ?
Cl3 C23 1.741(4) . ?
Cl2 C23 1.740(4) . ?
O4 C15 1.228(3) . ?
O5 C19 1.356(3) . ?
O5 C22 1.436(4) . ?
N3 C9 1.361(3) . ?
N3 C13 1.349(3) . ?
N3 C10 1.461(3) . ?
N2 C14 1.382(3) . ?
N2 C13 1.312(3) . ?
O3 C8 1.212(3) . ?
C5 C6 1.384(3) . ?
C5 C8 1.488(3) . ?
C5 C4 1.392(3) . ?
C9 C14 1.385(3) . ?
C9 C8 1.486(3) . ?
C14 C15 1.473(4) . ?
C16 C15 1.484(3) . ?
C16 C17 1.396(3) . ?
C16 C21 1.393(4) . ?
O1 N1 1.222(4) . ?
C6 H6 0.9300 . ?
C6 C7 1.378(4) . ?
N1 C2 1.476(4) . ?
N1 O2 1.215(4) . ?
C13 C12 1.489(4) . ?
C4 H4 0.9300 . ?
C4 C3 1.372(4) . ?
C17 H17 0.9300 . ?
C17 C18 1.372(4) . ?
C18 H18 0.9300 . ?
C18 C19 1.394(4) . ?
C2 C7 1.375(4) . ?
C2 C3 1.374(4) . ?
C19 C20 1.382(4) . ?
C21 H21 0.9300 . ?
C21 C20 1.381(4) . ?
C20 H20 0.9300 . ?
C10 H10A 0.9700 . ?
C10 H10B 0.9700 . ?
C10 C11 1.542(4) . ?
C7 H7 0.9300 . ?
C3 H3 0.9300 . ?
C11 H11A 0.9700 . ?
C11 H11B 0.9700 . ?
C11 C12 1.541(4) . ?
C12 H12A 0.9700 . ?
C12 H12B 0.9700 . ?
C23 H23 0.9800 . ?
C22 H22A 0.9600 . ?
C22 H22B 0.9600 . ?
C22 H22C 0.9600 . ?

loop_
_geom_torsion_atom_site_label_1
_geom_torsion_atom_site_label_2
_geom_torsion_atom_site_label_3
_geom_torsion_atom_site_label_4
_geom_torsion
_geom_torsion_site_symmetry_1
_geom_torsion_site_symmetry_2
_geom_torsion_site_symmetry_3
_geom_torsion_site_symmetry_4
_geom_torsion_publ_flag
O5 C19 C20 C21 -177.3(3) . . . . ?
N3 C9 C14 N2 0.3(3) . . . . ?
N3 C9 C14 C15 176.8(2) . . . . ?
N3 C9 C8 O3 -55.4(4) . . . . ?
N3 C9 C8 C5 121.8(3) . . . . ?
N3 C13 C12 C11 7.0(3) . . . . ?
N3 C10 C11 C12 18.4(3) . . . . ?
N2 C14 C15 O4 163.8(3) . . . . ?
N2 C14 C15 C16 -17.7(4) . . . . ?
N2 C13 C12 C11 -174.1(3) . . . . ?
C5 C6 C7 C2 -0.6(4) . . . . ?
C5 C4 C3 C2 -0.2(4) . . . . ?
C9 N3 C13 N2 -0.1(3) . . . . ?
C9 N3 C13 C12 179.1(2) . . . . ?
C9 N3 C10 C11 173.8(3) . . . . ?
C9 C14 C15 O4 -12.2(4) . . . . ?
C9 C14 C15 C16 166.3(2) . . . . ?
C14 N2 C13 N3 0.3(3) . . . . ?
C14 N2 C13 C12 -178.7(3) . . . . ?
C14 C9 C8 O3 116.1(3) . . . . ?
C14 C9 C8 C5 -66.6(4) . . . . ?
C16 C17 C18 C19 0.6(4) . . . . ?
C16 C21 C20 C19 -0.7(4) . . . . ?
O1 N1 C2 C7 179.6(3) . . . . ?
O1 N1 C2 C3 -0.2(4) . . . . ?
C6 C5 C8 O3 159.7(3) . . . . ?
C6 C5 C8 C9 -17.4(4) . . . . ?
C6 C5 C4 C3 -0.1(4) . . . . ?
C15 C16 C17 C18 -177.6(2) . . . . ?
C15 C16 C21 C20 177.8(2) . . . . ?
N1 C2 C7 C6 -179.4(2) . . . . ?
N1 C2 C3 C4 179.8(2) . . . . ?
C13 N3 C9 C14 -0.1(3) . . . . ?
C13 N3 C9 C8 173.4(2) . . . . ?
C13 N3 C10 C11 -15.0(3) . . . . ?
C13 N2 C14 C9 -0.3(3) . . . . ?
C13 N2 C14 C15 -176.8(2) . . . . ?
C8 C5 C6 C7 -176.5(2) . . . . ?
C8 C5 C4 C3 177.0(2) . . . . ?
C8 C9 C14 N2 -172.3(3) . . . . ?
C8 C9 C14 C15 4.2(4) . . . . ?
C4 C5 C6 C7 0.5(4) . . . . ?
C4 C5 C8 O3 -17.3(4) . . . . ?
C4 C5 C8 C9 165.5(2) . . . . ?
C17 C16 C15 O4 172.4(3) . . . . ?
C17 C16 C15 C14 -6.1(4) . . . . ?
C17 C16 C21 C20 0.1(4) . . . . ?
C17 C18 C19 O5 177.5(2) . . . . ?
C17 C18 C19 C20 -1.1(4) . . . . ?
C18 C19 C20 C21 1.2(4) . . . . ?
C21 C16 C15 O4 -5.1(4) . . . . ?
C21 C16 C15 C14 176.4(2) . . . . ?
C21 C16 C17 C18 -0.1(4) . . . . ?
C10 N3 C9 C14 171.4(3) . . . . ?
C10 N3 C9 C8 -15.0(4) . . . . ?
C10 N3 C13 N2 -173.9(2) . . . . ?
C10 N3 C13 C12 5.3(3) . . . . ?
C10 C11 C12 C13 -15.8(3) . . . . ?
C7 C2 C3 C4 0.0(4) . . . . ?
C3 C2 C7 C6 0.3(4) . . . . ?
O2 N1 C2 C7 -2.9(4) . . . . ?
O2 N1 C2 C3 177.3(3) . . . . ?
C22 O5 C19 C18 -173.7(3) . . . . ?
C22 O5 C19 C20 4.8(4) . . . . ?
